data_4030364
loop_
_publ_author_name
'Zhigui, Z.'
'Lixin, W.'
'Hengbin, Z.'
'Ling, Y.'
'Yuguo, F.'

_publ_section_title
;
 The synthesis, structure and redox properties of the [Fe3(CO)9S]2-
 dianion
;
_journal_name_full 'European Journal of Solid State and Inorganic Chemistry'
_journal_page_first 1269
_journal_page_last 1276
_journal_volume 28
_journal_year 1991
_chemical_formula_sum 'C41 H72 Fe3 N2 O9 S'
_chemical_formula_weight 936.615
_space_group_IT_number 2
_symmetry_cell_setting triclinic
_symmetry_Int_Tables_number 2
_symmetry_space_group_name_Hall '-P 1'
_symmetry_space_group_name_H-M 'P -1'
_cell_angle_alpha 100.89
_cell_angle_beta 97.12
_cell_angle_gamma 108.07
_cell_formula_units_Z 2
_cell_length_a 10.969(2)
_cell_length_b 12.472(3)
_cell_length_c 20.363(5)
_cell_volume 2550.5(10)
_diffrn_ambient_temperature 293
_diffrn_radiation_probe x-ray
_diffrn_radiation_type MoK\a
_diffrn_radiation_wavelength 0.71069
_exptl_absorpt_coefficient_mu 4.63
_exptl_crystal_F_000 498
_refine_ls_number_reflns 4634
_refine_ls_R_factor_gt 0.089
_refine_ls_wR_factor_gt 0.079
_cod_data_source_file EJSSIC-1991-28-1269-1276.cif
_cod_data_source_block '[Fe3(CO)9S]2-'
_cod_original_formula_sum 'C41 H72 Fe3 N2 O9 S1'
_cod_database_code 4030364

loop_
_symmetry_equiv_pos_site_id
_symmetry_equiv_pos_as_xyz
1 x,y,z
2 -x,-y,-z

loop_
_atom_site_label
_atom_site_type_symbol
_atom_site_thermal_displace_type
_atom_site_fract_x
_atom_site_fract_y
_atom_site_fract_z
_atom_site_occupancy
_atom_site_U_iso_or_equiv
Fe1 Fe Uiso 0.4010(5) 0.1268(3) 0.2203(2) 1.000 0.0740(10)
Fe2 Fe Uiso 0.3285(3) 0.1724(3) 0.3356(2) 1.000 0.0670(10)
Fe3 Fe Uiso 0.1798(5) -0.0022(3) 0.2394(2) 1.000 0.0770(10)
S1 S Uiso 0.2312(8) 0.1803(4) 0.2356(3) 1.000 0.059(2)
O1 O Uiso -0.051(2) -0.0427(16) 0.2964(9) 1.000 0.122(7)
O2 O Uiso 0.568(3) 0.0080(17) 0.2751(10) 1.000 0.126(7)
O3 O Uiso 0.156(2) 0.2092(17) 0.4250(10) 1.000 0.136(8)
O4 O Uiso 0.4489(19) 0.0390(12) 0.4103(7) 1.000 0.085(5)
O5 O Uiso 0.525(2) 0.3944(16) 0.3890(10) 1.000 0.124(7)
O6 O Uiso 0.362(2) 0.0271(17) 0.0773(10) 1.000 0.135(8)
O7 O Uiso 0.589(2) 0.3434(17) 0.2196(10) 1.000 0.133(8)
O8 O Uiso 0.274(2) -0.1715(17) 0.2889(10) 1.000 0.138(8)
O9 O Uiso 0.061(3) -0.1375(19) 0.1039(11) 1.000 0.158(9)
C1 C Uiso 0.057(4) -0.024(2) 0.2734(13) 1.000 0.096(9)
C2 C Uiso 0.488(4) 0.054(2) 0.2564(14) 1.000 0.147(11)
C3 C Uiso 0.218(3) 0.186(2) 0.3852(14) 1.000 0.111(10)
C4 C Uiso 0.401(3) 0.0899(19) 0.3778(18) 1.000 0.077(7)
C5 C Uiso 0.447(3) 0.303(2) 0.3634(13) 1.000 0.095(9)
C6 C Uiso 0.374(3) 0.064(2) 0.1568(13) 1.000 0.100(9)
C7 C Uiso 0.506(4) 0.250(2) 0.2238(14) 1.000 0.116(10)
C8 C Uiso 0.239(3) -0.102(2) 0.267(2) 1.000 0.085(8)
C9 C Uiso 0.115(4) -0.074(2) 0.1604(15) 1.000 0.122(11)

loop_
_atom_type_symbol
_atom_type_description
_atom_type_scat_dispersion_real
_atom_type_scat_dispersion_imag
_atom_type_scat_source
C C 0.0033 0.0016 ' International Tables Vol C Tables 4.2.6.8 and 6.1.1.4'
Fe Fe 0.3463 0.8444 ' International Tables Vol C Tables 4.2.6.8 and 6.1.1.4'
O O 0.0106 0.0060 ' International Tables Vol C Tables 4.2.6.8 and 6.1.1.4'
S S 0.1246 0.1234 ' International Tables Vol C Tables 4.2.6.8 and 6.1.1.4'

loop_
_geom_angle_atom_site_label_1
_geom_angle_atom_site_label_2
_geom_angle_atom_site_label_3
_geom_angle
_geom_angle_publ_flag
Fe2 Fe1 Fe3 59.71(16) yes
Fe2 Fe1 S1 54.3(2) yes
Fe2 Fe1 C2 87.7(11) yes
Fe2 Fe1 C6 149.1(14) yes
Fe2 Fe1 C7 100.0(11) yes
Fe3 Fe1 S1 53.7(2) yes
Fe3 Fe1 C2 94.1(12) yes
Fe3 Fe1 C6 89.5(13) yes
Fe3 Fe1 C7 152.1(15) yes
S1 Fe1 C2 138.0(12) yes
S1 Fe1 C6 106.8(15) yes
S1 Fe1 C7 99.5(15) yes
C2 Fe1 C6 97.8(16) yes
C2 Fe1 C7 104.7(18) yes
C6 Fe1 C7 107.8(16) yes
Fe1 Fe2 Fe3 60.03(17) yes
Fe1 Fe2 S1 53.9(3) yes
Fe1 Fe2 C3 154.1(10) yes
Fe1 Fe2 C4 97.9(11) yes
Fe1 Fe2 C5 93.8(10) yes
Fe3 Fe2 S1 53.73(18) yes
Fe3 Fe2 C3 99.4(10) yes
Fe3 Fe2 C4 94.9(10) yes
Fe3 Fe2 C5 151.7(9) yes
S1 Fe2 C3 102.0(10) yes
S1 Fe2 C4 144.2(11) yes
S1 Fe2 C5 103.4(9) yes
C3 Fe2 C4 99.6(15) yes
C3 Fe2 C5 101.9(14) yes
C4 Fe2 C5 99.6(14) yes
Fe1 Fe3 Fe2 60.26(16) yes
Fe1 Fe3 S1 54.2(3) yes
Fe1 Fe3 C1 153.1(9) yes
Fe1 Fe3 C8 95.6(11) yes
Fe1 Fe3 C9 98.7(13) yes
Fe2 Fe3 S1 54.6(2) yes
Fe2 Fe3 C1 95.5(10) yes
Fe2 Fe3 C8 95.2(12) yes
Fe2 Fe3 C9 155.7(11) yes
S1 Fe3 C1 103.5(10) yes
S1 Fe3 C8 144.0(11) yes
S1 Fe3 C9 104.1(9) yes
C1 Fe3 C8 98.2(16) yes
C1 Fe3 C9 101.7(18) yes
C8 Fe3 C9 99.2(17) yes
Fe1 S1 Fe2 71.8(3) yes
Fe1 S1 Fe3 72.1(3) yes
Fe2 S1 Fe3 71.6(2) yes
Fe3 C1 O1 175(3) yes
Fe1 C2 O2 168(3) yes
Fe2 C3 O3 170(2) yes
Fe2 C4 O4 175(3) yes
Fe2 C5 O5 173(3) yes
Fe1 C6 O6 162(2) yes
Fe1 C7 O7 174(2) yes
Fe3 C8 O8 176(3) yes
Fe3 C9 O9 173(3) yes

loop_
_geom_bond_atom_site_label_1
_geom_bond_atom_site_label_2
_geom_bond_distance
_geom_bond_publ_flag
Fe1 Fe2 2.590(6) yes
Fe1 Fe3 2.584(7) yes
Fe1 S1 2.202(10) yes
Fe1 C2 1.70(4) yes
Fe1 C6 1.32(3) yes
Fe1 C7 1.59(3) yes
Fe2 Fe3 2.575(6) yes
Fe2 S1 2.213(7) yes
Fe2 C3 1.70(3) yes
Fe2 C4 1.76(3) yes
Fe2 C5 1.68(3) yes
Fe3 S1 2.188(6) yes
Fe3 C1 1.56(4) yes
Fe3 C8 1.72(3) yes
Fe3 C9 1.64(3) yes
O1 C1 1.30(5) yes
O2 C2 1.25(5) yes
O3 C3 1.17(4) yes
O4 C4 1.18(3) yes
O5 C5 1.17(3) yes
O6 C6 1.57(3) yes
O7 C7 1.26(4) yes
O8 C8 1.19(4) yes
O9 C9 1.22(4) yes

loop_
_geom_torsion_atom_site_label_1
_geom_torsion_atom_site_label_2
_geom_torsion_atom_site_label_3
_geom_torsion_atom_site_label_4
_geom_torsion
_geom_torsion_publ_flag
Fe3 Fe1 Fe2 S1 -64.9(2) no
Fe3 Fe1 Fe2 C3 -41(2) no
Fe3 Fe1 Fe2 C4 91.1(10) no
Fe3 Fe1 Fe2 C5 -168.7(10) no
S1 Fe1 Fe2 Fe3 64.9(2) no
S1 Fe1 Fe2 C3 24(2) no
S1 Fe1 Fe2 C4 156.0(10) no
S1 Fe1 Fe2 C5 -103.8(11) no
C2 Fe1 Fe2 Fe3 -96.1(11) no
C2 Fe1 Fe2 S1 -160.9(11) no
C2 Fe1 Fe2 C3 -137(2) no
C2 Fe1 Fe2 C4 -5.0(14) no
C2 Fe1 Fe2 C5 95.3(15) no
C6 Fe1 Fe2 Fe3 5(2) no
C6 Fe1 Fe2 S1 -60(3) no
C6 Fe1 Fe2 C3 -36(3) no
C6 Fe1 Fe2 C4 97(3) no
C6 Fe1 Fe2 C5 -163(3) no
C7 Fe1 Fe2 Fe3 159.4(14) no
C7 Fe1 Fe2 S1 94.5(14) no
C7 Fe1 Fe2 C3 118(2) no
C7 Fe1 Fe2 C4 -109.5(17) no
C7 Fe1 Fe2 C5 -9.3(18) no
Fe2 Fe1 Fe3 S1 65.8(2) no
Fe2 Fe1 Fe3 C1 28(3) no
Fe2 Fe1 Fe3 C8 -92.8(13) no
Fe2 Fe1 Fe3 C9 167.0(13) no
S1 Fe1 Fe3 Fe2 -65.8(2) no
S1 Fe1 Fe3 C1 -38(3) no
S1 Fe1 Fe3 C8 -158.6(13) no
S1 Fe1 Fe3 C9 101.2(13) no
C2 Fe1 Fe3 Fe2 85.0(9) no
C2 Fe1 Fe3 S1 150.8(10) no
C2 Fe1 Fe3 C1 113(3) no
C2 Fe1 Fe3 C8 -7.9(16) no
C2 Fe1 Fe3 C9 -108.1(16) no
C6 Fe1 Fe3 Fe2 -177.2(13) no
C6 Fe1 Fe3 S1 -111.4(13) no
C6 Fe1 Fe3 C1 -149(3) no
C6 Fe1 Fe3 C8 90.0(18) no
C6 Fe1 Fe3 C9 -10.2(18) no
C7 Fe1 Fe3 Fe2 -48(2) no
C7 Fe1 Fe3 S1 18(2) no
C7 Fe1 Fe3 C1 -20(4) no
C7 Fe1 Fe3 C8 -141(3) no
C7 Fe1 Fe3 C9 119(3) no
Fe2 Fe1 S1 Fe3 -76.0(2) no
Fe3 Fe1 S1 Fe2 76.0(2) no
C2 Fe1 S1 Fe2 29.2(15) no
C2 Fe1 S1 Fe3 -46.7(15) no
C6 Fe1 S1 Fe2 152.5(12) no
C6 Fe1 S1 Fe3 76.5(12) no
C7 Fe1 S1 Fe2 -95.6(10) no
C7 Fe1 S1 Fe3 -171.5(10) no
Fe1 Fe2 Fe3 S1 -65.1(3) no
Fe1 Fe2 Fe3 C1 -167.8(12) no
Fe1 Fe2 Fe3 C8 93.5(12) no
Fe1 Fe2 Fe3 C9 -33(4) no
S1 Fe2 Fe3 Fe1 65.1(3) no
S1 Fe2 Fe3 C1 -102.7(12) no
S1 Fe2 Fe3 C8 158.6(12) no
S1 Fe2 Fe3 C9 32(4) no
C3 Fe2 Fe3 Fe1 163.1(10) no
C3 Fe2 Fe3 S1 98.0(10) no
C3 Fe2 Fe3 C1 -4.7(15) no
C3 Fe2 Fe3 C8 -103.4(15) no
C3 Fe2 Fe3 C9 130(4) no
C4 Fe2 Fe3 Fe1 -96.3(11) no
C4 Fe2 Fe3 S1 -161.4(11) no
C4 Fe2 Fe3 C1 96.0(16) no
C4 Fe2 Fe3 C8 -2.8(16) no
C4 Fe2 Fe3 C9 -129(4) no
C5 Fe2 Fe3 Fe1 24(2) no
C5 Fe2 Fe3 S1 -41(2) no
C5 Fe2 Fe3 C1 -143(3) no
C5 Fe2 Fe3 C8 118(3) no
C5 Fe2 Fe3 C9 -8(4) no
Fe1 Fe2 S1 Fe3 76.6(2) no
Fe3 Fe2 S1 Fe1 -76.6(2) no
C3 Fe2 S1 Fe1 -169.6(9) no
C3 Fe2 S1 Fe3 -93.0(9) no
C4 Fe2 S1 Fe1 -43.7(18) no
C4 Fe2 S1 Fe3 33.0(18) no
C5 Fe2 S1 Fe1 84.9(11) no
C5 Fe2 S1 Fe3 161.5(11) no
Fe1 Fe3 S1 Fe2 -76.2(2) no
Fe2 Fe3 S1 Fe1 76.2(2) no
C1 Fe3 S1 Fe1 163.4(12) no
C1 Fe3 S1 Fe2 87.1(12) no
C8 Fe3 S1 Fe1 38(2) no
C8 Fe3 S1 Fe2 -38(2) no
C9 Fe3 S1 Fe1 -90.6(16) no
C9 Fe3 S1 Fe2 -166.9(16) no
